data_7702744
loop_
_publ_author_name
'Abrahams, Brendan F.'
'Coleiro, Joseph'
'Ha, Karen'
'Hoskins, Bernard F.'
'Orchard, Simon D.'
'Robson, Richard'

_publ_section_title
;
 Dihydroxybenzoquinone and chloranilic acid derivatives of rare earth
 metals
;
_journal_issue 8
_journal_name_full 'Journal of the Chemical Society, Dalton Transactions'
_journal_page_first 1586
_journal_paper_doi 10.1039/b109296k
_journal_year 2002
_chemical_formula_sum 'C18 H54 O36 Y2'
_chemical_formula_weight 1024.43
_chemical_name_systematic
; 
hexaaquatris(2,5-dihyroxy-1,4-bezoquinonate)diyttrium(III)
octadecahydrate 
;
_space_group_IT_number 148
_space_group_name_Hall '-R 3'
_space_group_name_H-M_alt 'R -3 :H'
_symmetry_cell_setting 'rhombohedral - hexagonal axes'
_symmetry_space_group_name_H-M 'R -3 :H'
_atom_sites_solution_hydrogens difmap
_atom_sites_solution_primary direct
_atom_sites_solution_secondary difmap
_audit_creation_method SHELXL-97
_cell_angle_alpha 90.00
_cell_angle_beta 90.00
_cell_angle_gamma 120.00
_cell_formula_units_Z 3
_cell_length_a 14.113(3)
_cell_length_b 14.113(3)
_cell_length_c 18.091(4)
_cell_measurement_reflns_used 25
_cell_measurement_temperature 293(2)
_cell_measurement_theta_max 29.3
_cell_measurement_theta_min 6.1
_cell_volume 3120.6(12)
_computing_cell_refinement 'CAD4 software'
_computing_data_collection 'CAD4 software'
_computing_structure_refinement 'SHELXL-97 (Sheldrick, 1997)'
_computing_structure_solution 'SHELXS-86 (Sheldrick, 1986)'
_diffrn_ambient_temperature 293(2)
_diffrn_measured_fraction_theta_full 0.907
_diffrn_measured_fraction_theta_max 0.907
_diffrn_measurement_device_type 'Enraf-Nonius CAD4 diffractometer'
_diffrn_measurement_method \w:2\q
_diffrn_radiation_source 'fine-focus sealed tube'
_diffrn_radiation_type CuK\a
_diffrn_radiation_wavelength 1.54180
_diffrn_reflns_av_R_equivalents 0.0635
_diffrn_reflns_av_sigmaI/netI 0.1272
_diffrn_reflns_limit_h_max 1
_diffrn_reflns_limit_h_min -17
_diffrn_reflns_limit_k_max 17
_diffrn_reflns_limit_k_min -1
_diffrn_reflns_limit_l_max 22
_diffrn_reflns_limit_l_min -1
_diffrn_reflns_number 1720
_diffrn_reflns_theta_full 74.95
_diffrn_reflns_theta_max 74.95
_diffrn_reflns_theta_min 4.37
_diffrn_standards_decay_% 0
_diffrn_standards_interval_time 160
_diffrn_standards_number 3
_exptl_absorpt_coefficient_mu 4.730
_exptl_absorpt_correction_T_max 0.9585
_exptl_absorpt_correction_T_min 0.8588
_exptl_absorpt_correction_type numerical
_exptl_absorpt_process_details 'SHELX-76 (Sheldrick, 1976)'
_exptl_crystal_colour red
_exptl_crystal_density_diffrn 1.635
_exptl_crystal_density_method 'not measured'
_exptl_crystal_description 'rectangular plate'
_exptl_crystal_F_000 1584
_exptl_crystal_size_max 0.09
_exptl_crystal_size_mid 0.04
_exptl_crystal_size_min 0.01
_refine_diff_density_max 0.589
_refine_diff_density_min -0.620
_refine_diff_density_rms 0.130
_refine_ls_extinction_method none
_refine_ls_goodness_of_fit_ref 1.059
_refine_ls_hydrogen_treatment mixed
_refine_ls_matrix_type full
_refine_ls_number_parameters 115
_refine_ls_number_reflns 1300
_refine_ls_number_restraints 8
_refine_ls_restrained_S_all 1.055
_refine_ls_R_factor_all 0.1215
_refine_ls_R_factor_gt 0.0623
_refine_ls_shift/su_max 0.000
_refine_ls_shift/su_mean 0.000
_refine_ls_structure_factor_coef Fsqd
_refine_ls_weighting_details 'calc w=1/[\s^2^(Fo^2^)+(0.0280P)^2^+0.0000P] where P=(Fo^2^+2Fc^2^)/3'
_refine_ls_weighting_scheme calc
_refine_ls_wR_factor_gt 0.0995
_refine_ls_wR_factor_ref 0.1185
_reflns_number_gt 813
_reflns_number_total 1300
_reflns_threshold_expression >2sigma(I)
_cod_data_source_file b109296k.txt
_cod_data_source_block y2dhbq3abs97
_cod_original_sg_symbol_H-M 'R -3'
_cod_database_code 7702744

loop_
_symmetry_equiv_pos_as_xyz
'x, y, z'
'-y, x-y, z'
'-x+y, -x, z'
'x+2/3, y+1/3, z+1/3'
'-y+2/3, x-y+1/3, z+1/3'
'-x+y+2/3, -x+1/3, z+1/3'
'x+1/3, y+2/3, z+2/3'
'-y+1/3, x-y+2/3, z+2/3'
'-x+y+1/3, -x+2/3, z+2/3'
'-x, -y, -z'
'y, -x+y, -z'
'x-y, x, -z'
'-x+2/3, -y+1/3, -z+1/3'
'y+2/3, -x+y+1/3, -z+1/3'
'x-y+2/3, x+1/3, -z+1/3'
'-x+1/3, -y+2/3, -z+2/3'
'y+1/3, -x+y+2/3, -z+2/3'
'x-y+1/3, x+2/3, -z+2/3'

loop_
_atom_site_label
_atom_site_type_symbol
_atom_site_fract_x
_atom_site_fract_y
_atom_site_fract_z
_atom_site_U_iso_or_equiv
_atom_site_adp_type
_atom_site_occupancy
_atom_site_symmetry_multiplicity
_atom_site_calc_flag
_atom_site_refinement_flags
Y Y 0.0000 0.0000 0.24591(8) 0.0205(3) Uani 1 3 d S
O1 O -0.1238(4) -0.1202(4) 0.3358(3) 0.0256(11) Uani 1 1 d .
O2 O -0.1775(4) -0.0077(4) 0.2504(3) 0.0234(10) Uani 1 1 d .
C1 C -0.2242(6) -0.1489(6) 0.3367(4) 0.0220(15) Uani 1 1 d .
C2 C -0.2554(6) -0.0803(6) 0.2879(4) 0.0208(15) Uani 1 1 d .
C3 C -0.3629(5) -0.1009(6) 0.2879(4) 0.0234(16) Uani 1 1 d .
H3 H -0.3812 -0.0578 0.2591 0.024(19) Uiso 1 1 calc R
O3 O -0.1243(5) -0.1267(5) 0.1588(3) 0.0381(14) Uani 1 1 d D
H31 H -0.140(8) -0.193(4) 0.141(5) 0.07(2) Uiso 1 1 d D
H32 H -0.166(6) -0.102(7) 0.137(5) 0.07(2) Uiso 1 1 d D
O4 O -0.1393(5) -0.2927(5) 0.0695(4) 0.0470(16) Uani 1 1 d D
H41 H -0.143(8) -0.284(8) 0.020(2) 0.08(3) Uiso 1 1 d D
H42 H -0.189(6) -0.359(5) 0.087(5) 0.08(3) Uiso 1 1 d D
O5 O -0.4779(5) -0.2033(5) 0.1245(3) 0.0435(15) Uani 1 1 d D
H51 H -0.513(10) -0.225(12) 0.081(4) 0.17(5) Uiso 1 1 d D
H52 H -0.498(11) -0.264(8) 0.151(7) 0.17(5) Uiso 1 1 d D
O6 O -0.2670(5) -0.0862(5) 0.0777(4) 0.0467(15) Uani 1 1 d D
H61 H -0.333(5) -0.124(7) 0.100(5) 0.08(3) Uiso 1 1 d D
H62 H -0.230(7) -0.014(3) 0.069(5) 0.08(3) Uiso 1 1 d D

loop_
_atom_site_aniso_label
_atom_site_aniso_U_11
_atom_site_aniso_U_22
_atom_site_aniso_U_33
_atom_site_aniso_U_23
_atom_site_aniso_U_13
_atom_site_aniso_U_12
Y 0.0181(3) 0.0181(3) 0.0254(6) 0.000 0.000 0.00903(17)
O1 0.016(2) 0.028(3) 0.032(3) 0.007(2) 0.000(2) 0.010(2)
O2 0.017(2) 0.018(3) 0.032(3) 0.006(2) 0.002(2) 0.007(2)
C1 0.021(4) 0.024(4) 0.021(3) -0.002(3) 0.000(3) 0.012(3)
C2 0.024(4) 0.022(4) 0.020(3) 0.000(3) -0.002(3) 0.014(3)
C3 0.025(4) 0.020(4) 0.027(4) 0.007(3) 0.000(3) 0.013(3)
O3 0.042(4) 0.036(3) 0.047(3) -0.018(3) -0.018(3) 0.027(3)
O4 0.047(4) 0.030(3) 0.056(4) -0.008(3) -0.009(3) 0.013(3)
O5 0.047(4) 0.045(4) 0.034(3) -0.004(3) -0.010(3) 0.020(3)
O6 0.043(4) 0.040(4) 0.053(4) 0.006(3) 0.001(3) 0.018(4)

loop_
_atom_type_symbol
_atom_type_description
_atom_type_scat_dispersion_real
_atom_type_scat_dispersion_imag
_atom_type_scat_source
C C 0.0181 0.0091 'International Tables Vol C Tables 4.2.6.8 and 6.1.1.4'
H H 0.0000 0.0000 'International Tables Vol C Tables 4.2.6.8 and 6.1.1.4'
O O 0.0492 0.0322 'International Tables Vol C Tables 4.2.6.8 and 6.1.1.4'
Y Y -0.2670 2.0244 'International Tables Vol C Tables 4.2.6.8 and 6.1.1.4'

loop_
_geom_angle_atom_site_label_1
_geom_angle_atom_site_label_2
_geom_angle_atom_site_label_3
_geom_angle
_geom_angle_site_symmetry_1
_geom_angle_site_symmetry_3
O1 Y O1 78.06(18) . 3
O1 Y O1 78.06(18) . 2
O1 Y O1 78.06(18) 3 2
O1 Y O3 135.07(17) . 3
O1 Y O3 85.03(19) 3 3
O1 Y O3 138.36(18) 2 3
O1 Y O3 138.36(18) . 2
O1 Y O3 135.06(17) 3 2
O1 Y O3 85.03(19) 2 2
O3 Y O3 80.6(2) 3 2
O1 Y O3 85.03(19) . .
O1 Y O3 138.36(18) 3 .
O1 Y O3 135.07(17) 2 .
O3 Y O3 80.6(2) 3 .
O3 Y O3 80.6(2) 2 .
O1 Y O2 64.78(15) . .
O1 Y O2 69.82(16) 3 .
O1 Y O2 134.62(17) 2 .
O3 Y O2 70.33(17) 3 .
O3 Y O2 140.2(2) 2 .
O3 Y O2 68.55(18) . .
O1 Y O2 134.62(17) . 3
O1 Y O2 64.78(15) 3 3
O1 Y O2 69.82(16) 2 3
O3 Y O2 68.55(18) 3 3
O3 Y O2 70.33(17) 2 3
O3 Y O2 140.2(2) . 3
O2 Y O2 119.890(14) . 3
O1 Y O2 69.82(16) . 2
O1 Y O2 134.62(17) 3 2
O1 Y O2 64.78(15) 2 2
O3 Y O2 140.2(2) 3 2
O3 Y O2 68.55(18) 2 2
O3 Y O2 70.33(17) . 2
O2 Y O2 119.892(14) . 2
O2 Y O2 119.888(14) 3 2
C1 O1 Y 123.1(4) . 3
C1 O1 Y 123.1(4) . .
C2 O2 Y 120.6(4) . 3
C2 O2 Y 120.6(4) . .
O1 C1 C3 125.7(7) . 16_445
O1 C1 C2 114.9(6) . .
C3 C1 C2 119.4(6) 16_445 .
O2 C2 C3 125.7(6) . .
O2 C2 C1 114.5(6) . .
C3 C2 C1 119.8(6) . .
C1 C3 C2 120.8(6) 16_445 .

loop_
_geom_bond_atom_site_label_1
_geom_bond_atom_site_label_2
_geom_bond_distance
_geom_bond_site_symmetry_2
Y O1 2.369(5) .
Y O1 2.369(5) 3
Y O1 2.369(5) 2
Y O3 2.371(6) 3
Y O3 2.371(6) 2
Y O3 2.371(6) .
Y O2 2.454(4) .
Y O2 2.454(4) 3
Y O2 2.454(4) 2
O1 C1 1.264(8) .
O1 Y 2.369(5) 3
O2 C2 1.262(8) .
O2 Y 2.454(4) 3
C1 C3 1.381(9) 16_445
C1 C2 1.528(9) .
C2 C3 1.395(9) .
C3 C1 1.381(9) 16_445
O3 Y 2.371(6) 3
